data_7241830
loop_
_publ_author_name
'Gu\'nka, Piotr A.'
'Hanfland, Michael'
'Chen, Yu-Sheng'
'Zachara, Janusz'

_publ_section_title
;
 High-pressure and low-temperature structural study of claudetite I, a
 monoclinic layered As2O3 polymorph
;
_journal_issue 3
_journal_name_full CrystEngComm
_journal_page_first 638
_journal_page_last 644
_journal_paper_doi 10.1039/D0CE01401J
_journal_volume 23
_journal_year 2021
_chemical_formula_moiety 'As2 O3'
_chemical_formula_sum 'As2 O3'
_chemical_formula_weight 197.84
_chemical_name_common 'claudetite I'
_chemical_name_systematic
;
arsenic(III) oxide
;
_space_group_IT_number 14
_space_group_name_Hall '-P 2yn'
_space_group_name_H-M_alt 'P 1 21/n 1'
_symmetry_cell_setting monoclinic
_symmetry_space_group_name_H-M 'P 1 21/n 1'
_audit_creation_date 2020-10-21T11:14
_audit_creation_method 'created in GSAS-II'
_audit_update_record
;
2020-10-22 deposited with the CCDC.	2020-12-10 downloaded from the CCDC.
;
_cell_angle_alpha 90
_cell_angle_beta 94.593(6)
_cell_angle_gamma 90
_cell_formula_units_Z 4
_cell_length_a 5.0087(6)
_cell_length_b 12.31139(20)
_cell_length_c 4.3629(4)
_cell_measurement_pressure 5.17e6(5)
_cell_measurement_temperature 293
_cell_volume 268.17(4)
_computing_data_reduction Fit2D
_computing_structure_refinement 'GSAS-II (Toby & Von Dreele, J. Appl. Cryst. 46, 544-549, 2013)'
_diffrn_ambient_pressure 5.17e6(5)
_diffrn_ambient_temperature 293
_diffrn_detector 'Mar555 flat panel'
_diffrn_detector_type 'Mar555 flat panel'
_diffrn_measurement_device_type 'ESRF ID09A beamline'
_diffrn_radiation_monochromator Si
_diffrn_radiation_polarisn_ratio 0.9900
_diffrn_radiation_probe x-ray
_diffrn_radiation_wavelength 0.41421
_diffrn_source 'ESRF ID09A'
_diffrn_source_type synchrotron
_exptl_crystal_colour colourless
_exptl_crystal_density_diffrn 4.9002
_exptl_crystal_description 'white powder'
_pd_block_id 2020-10-21T11:14|clau1_009rietveld||id09a
_pd_calc_method 'Rietveld Refinement'
_pd_meas_number_of_points 4000
_pd_phase_name claudetiteI
_pd_prep_pressure 100.0(1)
_pd_prep_temperature 293
_pd_proc_info_datetime 2020-10-21T11:14
_pd_proc_ls_background_function
;
Background function: "chebyschev" function with 15 terms:
    785.8(18), 487(8), -1.9(3)e2, -1.70(6)e3, 1.72(17)e3, 5.70(12)e3, 
    -1.391(23)e4, -5414(29), 4.657(10)e4, -7.15(11)e3, -7.709(20)e4, 
    1.585(9)e4, 6.280(23)e4, -7.57(12)e3, -2.011(24)e4, 
;
_pd_proc_ls_pref_orient_corr
;
Simple spherical harmonic correction Order = 6
    Coefficients:  0:0:C(6,6) = 0.183(25); 0:0:C(4,4) = 0.839(29); 
    0:0:C(6,-2) = 0.074(31); 0:0:C(2,-2) = 0.408(17); 0:0:C(4,-4) = 0.222(23); 
    0:0:C(2,2) = 0.763(18); 0:0:C(4,0) = 0.366(25); 0:0:C(6,-6) = -0.33(3); 
    0:0:C(6,4) = 0.247(31); 0:0:C(4,2) = -0.047(22); 0:0:C(6,2) = 0.129(27); 
    0:0:C(6,-4) = 0.020(26); 0:0:C(6,0) = 0.19(3); 0:0:C(2,0) = 0.855(19); 
    0:0:C(4,-2) = -0.059(20); 
;
_pd_proc_ls_profile_function
;
Finger-Cox-Jephcoat function parameters U, V, W, X, Y, SH/L:
  peak variance(Gauss) = Utan(Th)^2^+Vtan(Th)+W:
  peak HW(Lorentz) = X/cos(Th)+Ytan(Th); SH/L = S/L+H/L
  U, V, W in (centideg)^2^, X & Y in centideg
    4.3(6)e2, -83(11), 5.2(5), 54.90(12), 18.7(30), 0.002, 
  Crystallite size in microns with "isotropic" model:
  parameters: Size, G/L mix
    1.000, 1.000, 
  Microstrain, "isotropic" model (10^6^ * delta Q/Q)
    parameters: Mustrain, G/L mix
    1000.000, 1.000, 

;
_pd_proc_ls_prof_R_factor 0.01887
_pd_proc_ls_prof_wR_expected 0.03422
_pd_proc_ls_prof_wR_factor 0.03256
_refine_ls_goodness_of_fit_all 0.969
_refine_ls_matrix_type full
_refine_ls_number_parameters 57
_refine_ls_R_Fsqd_factor 0.26562
_refine_ls_shift/su_max 0.0005
_refine_ls_wR_factor_obs 0.03274
_reflns_d_resolution_high 1.002
_reflns_d_resolution_low 6.156
_reflns_limit_h_max 4
_reflns_limit_h_min 0
_reflns_limit_k_max 12
_reflns_limit_k_min 0
_reflns_limit_l_max 4
_reflns_limit_l_min -4
_reflns_number_total 276
_cod_data_source_file d0ce01401j3.cif
_cod_data_source_block clau1_009rietveld
_cod_depositor_comments 'Adding full bibliography for 7241824--7241862.cif.'
_cod_original_cell_volume 268.169(18)
_cod_database_code 7241830
_refine_ls_r_f_factor 0.10430
_gsas_proc_ls_prof_r_b_factor 0.04018
_gsas_proc_ls_prof_wr_b_factor 0.06293

loop_
_space_group_symop_id
_space_group_symop_operation_xyz
1 x,y,z
2 1/2-x,1/2+y,1/2-z
3 -x,-y,-z
4 1/2+x,1/2-y,1/2+z

loop_
_atom_site_label
_atom_site_type_symbol
_atom_site_fract_x
_atom_site_fract_y
_atom_site_fract_z
_atom_site_occupancy
_atom_site_adp_type
_atom_site_U_iso_or_equiv
_atom_site_symmetry_multiplicity
As1 As 0.2645(14) 0.09326(23) 0.0464(7) 1.000 Uiso 0.0025(10) 4
As2 As 0.3387(10) 0.35418(26) 0.0156(9) 1.000 Uiso 0.0025 4
O3 O 0.424(4) 0.2191(6) 0.126(5) 1.000 Uiso 0.0025 4
O4 O 0.6423(29) 0.4145(15) 0.1541(23) 1.000 Uiso 0.0025 4
O5 O -0.0438(29) 0.1378(20) 0.1510(28) 1.000 Uiso 0.0025 4

loop_
_atom_type_symbol
_atom_type_number_in_cell
_atom_type_scat_Cromer_Mann_a1
_atom_type_scat_Cromer_Mann_a2
_atom_type_scat_Cromer_Mann_a3
_atom_type_scat_Cromer_Mann_a4
_atom_type_scat_Cromer_Mann_b1
_atom_type_scat_Cromer_Mann_b2
_atom_type_scat_Cromer_Mann_b3
_atom_type_scat_Cromer_Mann_b4
_atom_type_scat_Cromer_Mann_c
_atom_type_scat_length_neutron
_atom_type_scat_source
_atom_type_scat_dispersion_real
_atom_type_scat_dispersion_imag
_atom_type_scat_dispersion_source
As 8 16.6723 6.0701 3.4313 4.2779 2.6345 0.2647 12.9479 47.7972 2.531 0.658 https://subversion.xray.aps.anl.gov/pyGSAS/trunk/atmdata.py 0.283 0.775 https://subversion.xray.aps.anl.gov/pyGSAS/trunk/atmdata.py
O 12 3.0485 2.2868 1.5463 0.867 13.2771 5.7011 0.3239 32.9089 0.2508 0.5805 https://subversion.xray.aps.anl.gov/pyGSAS/trunk/atmdata.py 0.002 0.002 https://subversion.xray.aps.anl.gov/pyGSAS/trunk/atmdata.py

loop_
_geom_angle_atom_site_label_1
_geom_angle_atom_site_label_2
_geom_angle_atom_site_label_3
_geom_angle
_geom_angle_site_symmetry_1
_geom_angle_site_symmetry_2
_geom_angle_site_symmetry_3
_geom_angle_publ_flag
O3 As1 O4 110.7(10) 1_555 1_555 4_454 yes
O3 As1 O5 94.0(11) 1_555 1_555 1_555 yes
O4 As1 O5 91.5(7) 4_454 1_555 1_555 yes
O3 As2 O4 96.8(8) 1_555 1_555 1_555 yes
O3 As2 O5 102.1(14) 1_555 1_555 4_554 yes
O4 As2 O5 86.8(7) 1_555 1_555 4_554 yes
As1 O3 As2 132.3(9) 1_555 1_555 1_555 yes
As1 O4 As2 122.1(8) 4_555 1_555 1_555 yes
As1 O5 As2 129.1(9) 1_555 1_555 4_455 yes

loop_
_geom_bond_atom_site_label_1
_geom_bond_atom_site_label_2
_geom_bond_distance
_geom_bond_site_symmetry_1
_geom_bond_site_symmetry_2
_geom_bond_publ_flag
As1 O3 1.766(9) 1_555 1_555 yes
As1 O4 1.773(8) 1_555 4_454 yes
As1 O5 1.734(9) 1_555 1_555 yes
As2 O3 1.774(9) 1_555 1_555 yes
As2 O4 1.756(9) 1_555 1_555 yes
As2 O5 1.743(8) 1_555 4_554 yes

loop_
_gsas_i100_meas
0.05
13.56
3.54
3.14
4.46
0.49
8.48
10.13
5.03
100.00
12.94
0.10
12.97
0.43
9.07
33.08
0.09
17.17
3.23
5.69
1.70
0.46
1.69
-0.91
2.71
35.00
8.39
20.89
0.64
0.22
-0.28
2.95
0.08
2.53
1.52
-0.83
0.34
0.67
7.01
7.80
7.84
1.45
1.38
0.14
0.03
0.43
0.68
0.26
21.00
0.48
4.77
2.40
1.28
0.00
2.99
0.64
0.14
5.30
2.99
0.32
0.00
12.45
24.15
0.04
1.50
-1.19
1.81
2.38
-0.40
0.82
0.75
0.00
1.82
2.81
0.00
1.56
1.74
2.66
0.35
2.90
-0.25
1.35
-0.00
1.22
0.02
1.62
2.65
24.54
0.00
0.79
1.16
0.95
0.43
0.01
0.00
0.30
0.21
0.74
6.90
2.48
0.02
1.85
1.12
0.08
0.16
3.16
0.18
0.01
0.19
-0.03
0.57
0.69
0.12
0.33
0.13
0.55
-0.02
0.00
0.05
0.05
0.92
0.68
0.12
2.11
0.02
5.39
0.12
6.18
6.57
0.90
0.16
0.01
0.09
2.06
0.13
1.61
-0.00
0.72
0.97
0.17
0.17
0.61
1.79
0.01
-0.22
8.53
0.18
4.32
0.07
1.23
8.73
0.00
0.21
0.24
-0.49
0.06
-0.08
1.46
0.39
4.56
0.05
0.11
1.66
0.02
1.65
0.35
1.66
0.58
0.06
0.00
1.08
0.03
0.12
0.41
0.31
1.82
1.03
0.00
0.57
0.25
0.02
0.00
0.25
0.31
0.05
0.28
0.18
0.06
0.00
0.12
0.07
0.01
0.07
0.20
0.64
0.38
3.49
-0.01
0.09
7.65
1.39
-0.16
0.39
0.28
0.53
0.72
-0.08
0.00
0.50
0.50
0.12
1.15
0.50
0.45
1.24
5.89
0.83
1.39
-0.00
0.05
0.29
0.00
0.49
0.89
0.07
0.00
0.01
1.10
0.89
0.28
0.18
0.34
0.34
0.37
0.52
3.04
0.29
0.01
0.35
1.09
2.71
0.01
-0.00
1.03
0.15
0.11
0.21
-0.19
0.31
0.45
0.52
0.01
0.00
0.01
-0.01
0.57
0.51
0.83
0.64
0.59
2.57
0.01
0.26
0.16
0.44
0.02
0.92
0.00
0.01
0.80
-0.13
0.00
1.11
0.00
4.65
3.10
